data_1538614
loop_
_publ_author_name
'Juza, R.'
'Anschutz, E.'
'Puff, H.'

_publ_section_title
;
 Die Struktur von Li7 V N4 und Li7 Mn N4
;
_journal_name_full 'Angewandte Chemie (German Edition)'
_journal_page_first 161
_journal_page_last 161
_journal_volume 71
_journal_year 1959
_chemical_formula_sum 'Li7 N4 Ni'
_space_group_IT_number 218
_symmetry_space_group_name_Hall 'P -4n 2 3'
_symmetry_space_group_name_H-M 'P -4 3 n'
_cell_angle_alpha 90
_cell_angle_beta 90
_cell_angle_gamma 90
_cell_formula_units_Z 8
_cell_length_a 9.571
_cell_length_b 9.571
_cell_length_c 9.571
_cell_volume 876.742
_citation_journal_id_ASTM ANCEAD
_cod_data_source_file Juza_ANCEAD_1959_491.cif
_cod_data_source_block Li7N4Ni1
_cod_original_cell_volume 876.7423
_cod_original_formula_sum 'Li7 N4 Ni1'
_cod_database_code 1538614

loop_
_symmetry_equiv_pos_as_xyz
x,y,z
y+1/2,-x+1/2,-z+1/2
-x,-y,z
-y+1/2,x+1/2,-z+1/2
x,-y,-z
-y+1/2,-x+1/2,z+1/2
-x,y,-z
y+1/2,x+1/2,z+1/2
z,x,y
x+1/2,-z+1/2,-y+1/2
-z,-x,y
-x+1/2,z+1/2,-y+1/2
z,-x,-y
-x+1/2,-z+1/2,y+1/2
-z,x,-y
x+1/2,z+1/2,y+1/2
y,z,x
y,-z,-x
-z+1/2,-y+1/2,x+1/2
-y,z,-x
z+1/2,y+1/2,x+1/2
-y,-z,x
-z+1/2,y+1/2,-x+1/2
z+1/2,-y+1/2,-x+1/2

loop_
_atom_site_label
_atom_site_type_symbol
_atom_site_fract_x
_atom_site_fract_y
_atom_site_fract_z
_atom_site_occupancy
_atom_site_U_iso_or_equiv
Ni2 Ni 0.25 0.5 0 1 0.0
Li3 Li 0.25 0.25 0.25 1 0.0
Ni1 Ni 0 0 0 1 0.0
N2 N 0.375 0.375 0.125 1 0.0
Li1 Li 0 0.5 0.5 1 0.0
Li2 Li 0.25 0 0.5 1 0.0
Li4 Li 0.25 0 0 1 0.0
Li5 Li 0.25 0.25 0 1 0.0
N1 N 0.115 0.115 0.115 1 0.0
